data_1518734
loop_
_publ_author_name
'Sun, Qiu'
'Yao, Chang Jiang'
'K\"onig, Burkhard'

_publ_section_title
;
 A triphenylphosphine mediated photo-rearrangement and methanol addition
 of aryl chalcones to 1-propanones.
;
_journal_issue 5
_journal_name_full
'Photochemical &amp; photobiological sciences : Official journal of the European Photochemistry Association and the European Society for Photobiology'
_journal_page_first 948
_journal_page_last 952
_journal_paper_doi 10.1039/c5pp00009b
_journal_volume 14
_journal_year 2015
_chemical_formula_moiety 'C20 H18 O2'
_chemical_formula_sum 'C20 H18 O2'
_chemical_formula_weight 290.34
_chemical_name_systematic '3-Methoxy-1-(naphthalen-2-yl)-2-phenylpropan-1-one '
_space_group_crystal_system monoclinic
_space_group_IT_number 14
_space_group_name_Hall '-P 2ybc'
_space_group_name_H-M_alt 'P 1 21/c 1'
_symmetry_space_group_name_Hall '-P 2ybc'
_symmetry_space_group_name_H-M 'P 1 21/c 1'
_atom_sites_solution_hydrogens geom
_atom_sites_solution_primary direct
_audit_creation_date 2014-11-03
_audit_creation_method
;
Olex2 1.2-beta
(compiled 2014.11.03 svn.r3071 for OlexSys, GUI svn.r4932)
;
_audit_update_record
;
2015-01-02 deposited with the CCDC.
2015-02-17 downloaded from the CCDC.
;
_cell_angle_alpha 90
_cell_angle_beta 112.702(3)
_cell_angle_gamma 90
_cell_formula_units_Z 4
_cell_length_a 8.7862(2)
_cell_length_b 16.6613(3)
_cell_length_c 11.1995(3)
_cell_measurement_reflns_used 5541
_cell_measurement_temperature 123.00(14)
_cell_measurement_theta_max 66.6040
_cell_measurement_theta_min 5.0100
_cell_volume 1512.47(7)
_computing_cell_refinement
;
CrysAlisPro, Agilent Technologies,
Version 1.171.37.33 (release 27-03-2014 CrysAlis171 .NET)
(compiled Mar 27 2014,17:12:48)
;
_computing_data_collection
;
CrysAlisPro, Agilent Technologies,
Version 1.171.37.33 (release 27-03-2014 CrysAlis171 .NET)
(compiled Mar 27 2014,17:12:48)
;
_computing_data_reduction
;
CrysAlisPro, Agilent Technologies,
Version 1.171.37.33 (release 27-03-2014 CrysAlis171 .NET)
(compiled Mar 27 2014,17:12:48)
;
_computing_molecular_graphics 'Olex2 (Dolomanov et al., 2009)'
_computing_publication_material 'Olex2 (Dolomanov et al., 2009)'
_computing_structure_refinement 'ShelXL (Sheldrick, 2008)'
_computing_structure_solution 'ShelXT (Sheldrick, 2008)'
_diffrn_ambient_environment N~2~
_diffrn_ambient_temperature 123.00(14)
_diffrn_detector 'CCD plate'
_diffrn_detector_area_resol_mean 5.2548
_diffrn_detector_type AtlasS2
_diffrn_measured_fraction_theta_full 0.995
_diffrn_measured_fraction_theta_max 0.990
_diffrn_measurement_details
;
  1 omega  -80.00  -52.00   0.5000    2.0000
omega____ theta____ kappa____ phi______ frames
    -      -41.5337  125.0000  -60.0000 56

  2 omega  -22.00   30.00   0.5000    2.0000
omega____ theta____ kappa____ phi______ frames
    -       41.5337  -57.0000 -150.0000 104

  3 omega    0.00   84.00   0.5000    2.0000
omega____ theta____ kappa____ phi______ frames
    -       41.5337  -19.0000  -90.0000 168

  4 omega   12.00   42.00   0.5000   25.0000
omega____ theta____ kappa____ phi______ frames
    -       93.5000  -90.0000 -126.4386 60

  5 omega   90.00  118.00   0.5000   25.0000
omega____ theta____ kappa____ phi______ frames
    -       93.5000  -62.0000  -53.4388 56

  6 omega   10.00   77.00   0.5000   25.0000
omega____ theta____ kappa____ phi______ frames
    -       93.5000  -95.0000  -30.0000 134

  7 omega   39.00   66.00   0.5000   25.0000
omega____ theta____ kappa____ phi______ frames
    -       93.5000  -62.0000  -53.4388 54

  8 omega   17.00   62.00   0.5000   25.0000
omega____ theta____ kappa____ phi______ frames
    -       93.5000  -30.0000   90.0000 90

  9 omega   27.00   63.00   0.5000   25.0000
omega____ theta____ kappa____ phi______ frames
    -       93.5000  -95.0000  -90.0000 72

 10 omega   16.00   66.00   0.5000   25.0000
omega____ theta____ kappa____ phi______ frames
    -       93.5000  -30.0000  120.0000 100

 11 omega   51.00  132.00   0.5000   25.0000
omega____ theta____ kappa____ phi______ frames
    -       93.5000  -90.0000 -126.4386 162

 12 omega   63.00  167.00   0.5000   25.0000
omega____ theta____ kappa____ phi______ frames
    -       93.5000   61.0000   30.0000 208

 13 omega   75.00  101.00   0.5000   25.0000
omega____ theta____ kappa____ phi______ frames
    -       93.5000  -92.0000   -8.2617 52

 14 omega   14.00   84.00   0.5000   25.0000
omega____ theta____ kappa____ phi______ frames
    -       93.5000  -95.0000   90.0000 140

 15 omega   10.00   36.00   0.5000   25.0000
omega____ theta____ kappa____ phi______ frames
    -       93.5000  -92.0000   -8.2617 52

 16 omega -120.00   -8.00   0.5000    2.0000
omega____ theta____ kappa____ phi______ frames
    -      -41.5337  -77.0000  120.0000 224

 17 omega   12.00  115.00   0.5000    2.0000
omega____ theta____ kappa____ phi______ frames
    -       41.5337   57.0000  -60.0000 206

 18 omega   66.00  142.00   0.5000   25.0000
omega____ theta____ kappa____ phi______ frames
    -       93.5000   45.0000 -180.0000 152
;
_diffrn_measurement_device 'four-circle diffractometer'
_diffrn_measurement_device_type 'Xcalibur, AtlasS2, Gemini ultra'
_diffrn_measurement_method '\w scans'
_diffrn_orient_matrix_UB_11 0.0396959000
_diffrn_orient_matrix_UB_12 -0.0885876000
_diffrn_orient_matrix_UB_13 -0.0151591000
_diffrn_orient_matrix_UB_21 0.0936965000
_diffrn_orient_matrix_UB_22 0.0257418000
_diffrn_orient_matrix_UB_23 -0.0850162000
_diffrn_orient_matrix_UB_31 0.1603829000
_diffrn_orient_matrix_UB_32 0.0068345000
_diffrn_orient_matrix_UB_33 0.1215988000
_diffrn_radiation_monochromator mirror
_diffrn_radiation_probe x-ray
_diffrn_radiation_type CuK\a
_diffrn_radiation_wavelength 1.54184
_diffrn_reflns_av_R_equivalents 0.0287
_diffrn_reflns_av_unetI/netI 0.0228
_diffrn_reflns_Laue_measured_fraction_full 0.995
_diffrn_reflns_Laue_measured_fraction_max 0.990
_diffrn_reflns_limit_h_max 10
_diffrn_reflns_limit_h_min -9
_diffrn_reflns_limit_k_max 19
_diffrn_reflns_limit_k_min -19
_diffrn_reflns_limit_l_max 13
_diffrn_reflns_limit_l_min -11
_diffrn_reflns_number 9385
_diffrn_reflns_point_group_measured_fraction_full 0.995
_diffrn_reflns_point_group_measured_fraction_max 0.990
_diffrn_reflns_theta_full 66.500
_diffrn_reflns_theta_max 66.821
_diffrn_reflns_theta_min 5.037
_diffrn_source 'sealed X-ray tube'
_diffrn_source_type 'Enhance Ultra (Cu) X-ray Source'
_exptl_absorpt_coefficient_mu 0.639
_exptl_absorpt_correction_T_max 1.00000
_exptl_absorpt_correction_T_min 0.92024
_exptl_absorpt_correction_type multi-scan
_exptl_absorpt_process_details
;
CrysAlisPro, Agilent Technologies,
Version 1.171.37.33 (release 27-03-2014 CrysAlis171 .NET)
(compiled Mar 27 2014,17:12:48)
Empirical absorption correction using spherical harmonics,
 implemented in SCALE3 ABSPACK scaling algorithm.
Empirical absorption correction using spherical harmonics,
 implemented in SCALE3 ABSPACK scaling algorithm.
;
_exptl_crystal_colour 'clear colourless'
_exptl_crystal_colour_lustre clear
_exptl_crystal_colour_primary colourless
_exptl_crystal_density_diffrn 1.275
_exptl_crystal_description prism
_exptl_crystal_F_000 616
_exptl_crystal_size_max 0.2169
_exptl_crystal_size_mid 0.1561
_exptl_crystal_size_min 0.0931
_refine_diff_density_max 0.215
_refine_diff_density_min -0.139
_refine_diff_density_rms 0.035
_refine_ls_extinction_method none
_refine_ls_goodness_of_fit_ref 1.048
_refine_ls_hydrogen_treatment constr
_refine_ls_matrix_type full
_refine_ls_number_parameters 200
_refine_ls_number_reflns 2658
_refine_ls_number_restraints 0
_refine_ls_restrained_S_all 1.048
_refine_ls_R_factor_all 0.0390
_refine_ls_R_factor_gt 0.0356
_refine_ls_shift/su_max 0.000
_refine_ls_shift/su_mean 0.000
_refine_ls_structure_factor_coef Fsqd
_refine_ls_weighting_details 'w=1/[\s^2^(Fo^2^)+(0.0476P)^2^+0.3817P] where P=(Fo^2^+2Fc^2^)/3'
_refine_ls_weighting_scheme calc
_refine_ls_wR_factor_gt 0.0925
_refine_ls_wR_factor_ref 0.0957
_reflns_Friedel_coverage 0.000
_reflns_number_gt 2406
_reflns_number_total 2658
_reflns_threshold_expression 'I > 2\s(I)'
_cod_data_source_file c5pp00009b2.cif
_cod_data_source_block n111
_cod_depositor_comments 'Adding full bibliography for 1518734.cif.'
_cod_database_code 1518734
_shelxl_version_number 2014/6
_chemical_oxdiff_formula 'C20 H18 O2'
_shelx_space_group_comment
;
The symmetry employed for this shelxl refinement is uniquely defined
by the following loop, which should always be used as a source of
symmetry information in preference to the above space-group names.
They are only intended as comments.
;
_reflns_odcompleteness_completeness 98.47
_reflns_odcompleteness_iscentric 1
_reflns_odcompleteness_theta 66.97
_olex2_refinement_description
;
1. Fixed Uiso
 At 1.2 times of:
  All C(H) groups, All C(H,H) groups
 At 1.5 times of:
  All C(H,H,H) groups
2.a Ternary CH refined with riding coordinates:
 C3(H3)
2.b Secondary CH2 refined with riding coordinates:
 C2(H2A,H2B)
2.c Aromatic/amide H refined with riding coordinates:
 C16(H16), C12(H12), C5(H5), C9(H9), C20(H20), C8(H8), C7(H7), C13(H13),
 C6(H6), C17(H17), C18(H18), C19(H19)
2.d Idealised Me refined as rotating group:
 C1(H1A,H1B,H1C)
;
_olex2_diffrn_ambient_temperature_device 'Oxford Instruments CryoJet'
_olex2_submission_special_instructions 'No special instructions were received'

loop_
_space_group_symop_operation_xyz
'x, y, z'
'-x, y+1/2, -z+1/2'
'-x, -y, -z'
'x, -y-1/2, z-1/2'

loop_
_atom_site_label
_atom_site_type_symbol
_atom_site_fract_x
_atom_site_fract_y
_atom_site_fract_z
_atom_site_U_iso_or_equiv
_atom_site_adp_type
_atom_site_occupancy
_atom_site_site_symmetry_order
_atom_site_calc_flag
_atom_site_refinement_flags_posn
O2 O 0.58180(11) 0.21216(6) 0.30317(8) 0.0328(2) Uani 1 1 d .
O1 O 0.76460(11) 0.11207(5) 0.56242(9) 0.0360(2) Uani 1 1 d .
C16 C 0.62494(14) 0.36390(7) 0.54286(11) 0.0252(3) Uani 1 1 d .
H16 H 0.5759 0.3371 0.5917 0.030 Uiso 1 1 calc R
C15 C 0.67872(14) 0.44378(7) 0.57480(12) 0.0270(3) Uani 1 1 d .
C11 C 0.64344(14) 0.32474(7) 0.44108(11) 0.0260(3) Uani 1 1 d .
C14 C 0.75373(14) 0.48471(8) 0.50021(12) 0.0302(3) Uani 1 1 d .
C12 C 0.71899(15) 0.36602(8) 0.36683(12) 0.0307(3) Uani 1 1 d .
H12 H 0.7328 0.3400 0.2982 0.037 Uiso 1 1 calc R
C10 C 0.58450(14) 0.24139(7) 0.40421(11) 0.0259(3) Uani 1 1 d .
C5 C 0.24105(16) 0.16896(8) 0.31066(12) 0.0302(3) Uani 1 1 d .
H5 H 0.2936 0.1577 0.2547 0.036 Uiso 1 1 calc R
C3 C 0.52248(15) 0.19195(7) 0.49134(11) 0.0260(3) Uani 1 1 d .
H3 H 0.5630 0.2167 0.5774 0.031 Uiso 1 1 calc R
C4 C 0.33473(15) 0.18982(7) 0.43878(12) 0.0257(3) Uani 1 1 d .
C9 C 0.25327(16) 0.20634(8) 0.52073(12) 0.0301(3) Uani 1 1 d .
H9 H 0.3140 0.2209 0.6062 0.036 Uiso 1 1 calc R
C20 C 0.66078(16) 0.48399(8) 0.67983(12) 0.0316(3) Uani 1 1 d .
H20 H 0.6110 0.4577 0.7286 0.038 Uiso 1 1 calc R
C8 C 0.08320(16) 0.20142(8) 0.47685(13) 0.0344(3) Uani 1 1 d .
H8 H 0.0305 0.2121 0.5330 0.041 Uiso 1 1 calc R
C2 C 0.59070(15) 0.10723(8) 0.50410(12) 0.0294(3) Uani 1 1 d .
H2A H 0.5491 0.0750 0.5571 0.035 Uiso 1 1 calc R
H2B H 0.5570 0.0824 0.4195 0.035 Uiso 1 1 calc R
C7 C -0.00904(16) 0.18058(8) 0.34902(14) 0.0351(3) Uani 1 1 d .
H7 H -0.1234 0.1772 0.3194 0.042 Uiso 1 1 calc R
C13 C 0.77094(16) 0.44305(8) 0.39542(13) 0.0336(3) Uani 1 1 d .
H13 H 0.8189 0.4691 0.3452 0.040 Uiso 1 1 calc R
C6 C 0.07038(16) 0.16480(8) 0.26569(13) 0.0328(3) Uani 1 1 d .
H6 H 0.0091 0.1515 0.1798 0.039 Uiso 1 1 calc R
C17 C 0.80843(16) 0.56436(8) 0.53443(14) 0.0373(3) Uani 1 1 d .
H17 H 0.8569 0.5921 0.4862 0.045 Uiso 1 1 calc R
C18 C 0.79094(17) 0.60111(8) 0.63754(14) 0.0391(3) Uani 1 1 d .
H18 H 0.8292 0.6533 0.6596 0.047 Uiso 1 1 calc R
C19 C 0.71559(17) 0.56074(8) 0.71038(13) 0.0372(3) Uani 1 1 d .
H19 H 0.7031 0.5865 0.7797 0.045 Uiso 1 1 calc R
C1 C 0.83977(18) 0.03677(9) 0.56500(15) 0.0413(3) Uani 1 1 d .
H1A H 0.8154 0.0190 0.4780 0.062 Uiso 1 1 calc GR
H1B H 0.7979 -0.0016 0.6087 0.062 Uiso 1 1 calc GR
H1C H 0.9570 0.0417 0.6101 0.062 Uiso 1 1 calc GR

loop_
_atom_site_aniso_label
_atom_site_aniso_U_11
_atom_site_aniso_U_22
_atom_site_aniso_U_33
_atom_site_aniso_U_23
_atom_site_aniso_U_13
_atom_site_aniso_U_12
O2 0.0330(5) 0.0409(5) 0.0276(5) -0.0057(4) 0.0150(4) -0.0027(4)
O1 0.0259(5) 0.0354(5) 0.0419(5) -0.0014(4) 0.0078(4) 0.0030(4)
C16 0.0214(6) 0.0308(6) 0.0218(6) 0.0045(5) 0.0067(5) 0.0011(5)
C15 0.0204(6) 0.0305(6) 0.0251(6) 0.0041(5) 0.0031(5) 0.0027(5)
C11 0.0205(5) 0.0326(6) 0.0232(6) 0.0031(5) 0.0067(5) 0.0010(5)
C14 0.0220(6) 0.0335(7) 0.0308(6) 0.0072(5) 0.0055(5) 0.0015(5)
C12 0.0270(6) 0.0406(7) 0.0263(6) 0.0029(5) 0.0124(5) 0.0013(5)
C10 0.0192(6) 0.0342(6) 0.0235(6) 0.0002(5) 0.0073(5) 0.0033(5)
C5 0.0286(6) 0.0353(7) 0.0276(6) -0.0012(5) 0.0119(5) -0.0011(5)
C3 0.0260(6) 0.0287(6) 0.0225(6) -0.0012(4) 0.0085(5) -0.0018(5)
C4 0.0263(6) 0.0245(6) 0.0267(6) 0.0026(4) 0.0109(5) 0.0000(5)
C9 0.0329(7) 0.0317(6) 0.0270(6) -0.0004(5) 0.0130(5) -0.0016(5)
C20 0.0306(6) 0.0332(7) 0.0262(6) 0.0028(5) 0.0056(5) 0.0029(5)
C8 0.0334(7) 0.0370(7) 0.0397(7) -0.0007(6) 0.0217(6) 0.0005(6)
C2 0.0268(6) 0.0309(6) 0.0287(6) -0.0012(5) 0.0086(5) -0.0021(5)
C7 0.0232(6) 0.0376(7) 0.0440(8) 0.0008(6) 0.0126(6) -0.0007(5)
C13 0.0288(6) 0.0405(7) 0.0340(7) 0.0087(6) 0.0147(6) -0.0021(5)
C6 0.0270(6) 0.0371(7) 0.0297(7) -0.0013(5) 0.0058(5) -0.0027(5)
C17 0.0285(7) 0.0343(7) 0.0423(8) 0.0099(6) 0.0063(6) -0.0018(5)
C18 0.0341(7) 0.0277(6) 0.0424(8) 0.0028(6) 0.0002(6) -0.0006(5)
C19 0.0379(7) 0.0333(7) 0.0311(7) -0.0015(5) 0.0032(6) 0.0048(6)
C1 0.0340(7) 0.0432(8) 0.0407(8) -0.0030(6) 0.0079(6) 0.0104(6)

loop_
_atom_type_symbol
_atom_type_description
_atom_type_scat_dispersion_real
_atom_type_scat_dispersion_imag
_atom_type_scat_source
C C 0.0181 0.0091 'International Tables Vol C Tables 4.2.6.8 and 6.1.1.4'
H H 0.0000 0.0000 'International Tables Vol C Tables 4.2.6.8 and 6.1.1.4'
O O 0.0492 0.0322 'International Tables Vol C Tables 4.2.6.8 and 6.1.1.4'

loop_
_exptl_crystal_face_index_h
_exptl_crystal_face_index_k
_exptl_crystal_face_index_l
_exptl_crystal_face_perp_dist
_exptl_oxdiff_crystal_face_indexfrac_h
_exptl_oxdiff_crystal_face_indexfrac_k
_exptl_oxdiff_crystal_face_indexfrac_l
_exptl_oxdiff_crystal_face_x
_exptl_oxdiff_crystal_face_y
_exptl_oxdiff_crystal_face_z
-4 0 7 0.0318 -3.9978 0.0148 6.9919 -0.2660 -0.9686 0.2091
0 -11 0 0.0869 0.0054 -10.9932 -0.0004 0.9741 -0.2824 -0.0743
0 11 1 0.0712 -0.0045 10.9961 0.9998 -0.9894 0.1976 0.1960
3 8 -4 0.0492 2.9956 7.9876 -3.9944 -0.5281 0.8259 0.0493
3 1 4 0.0902 3.0069 1.0150 4.0009 -0.0312 -0.0323 0.9757
-3 -9 4 0.0854 -2.9951 -8.9870 3.9943 0.6167 -0.8516 -0.0561
0 7 -6 0.0259 -0.0094 6.9783 -5.9964 -0.5277 0.6885 -0.6830
5 2 -5 0.0334 4.9999 1.9911 -4.9919 0.0978 0.9441 0.2085
0 0 -6 0.0537 -0.0059 -0.0173 -5.9966 0.0922 0.5088 -0.7302

loop_
_geom_angle_atom_site_label_1
_geom_angle_atom_site_label_2
_geom_angle_atom_site_label_3
_geom_angle
C1 O1 C2 111.86(10)
C15 C16 H16 119.3
C11 C16 H16 119.3
C11 C16 C15 121.46(11)
C16 C15 C14 119.28(12)
C16 C15 C20 121.57(12)
C20 C15 C14 119.15(12)
C16 C11 C12 119.00(12)
C16 C11 C10 122.27(11)
C12 C11 C10 118.71(11)
C13 C14 C15 118.17(12)
C17 C14 C15 118.51(13)
C17 C14 C13 123.32(12)
C11 C12 H12 119.7
C13 C12 C11 120.55(12)
C13 C12 H12 119.7
O2 C10 C11 120.65(11)
O2 C10 C3 119.43(11)
C11 C10 C3 119.91(10)
C4 C5 H5 119.6
C6 C5 H5 119.6
C6 C5 C4 120.80(12)
C10 C3 H3 108.5
C4 C3 C10 111.44(9)
C4 C3 H3 108.5
C2 C3 C10 109.63(10)
C2 C3 H3 108.5
C2 C3 C4 110.12(10)
C5 C4 C3 121.64(11)
C9 C4 C5 118.56(11)
C9 C4 C3 119.76(11)
C4 C9 H9 119.5
C8 C9 C4 120.92(12)
C8 C9 H9 119.5
C15 C20 H20 119.6
C19 C20 C15 120.74(13)
C19 C20 H20 119.6
C9 C8 H8 120.0
C9 C8 C7 120.08(12)
C7 C8 H8 120.0
O1 C2 C3 107.91(10)
O1 C2 H2A 110.1
O1 C2 H2B 110.1
C3 C2 H2A 110.1
C3 C2 H2B 110.1
H2A C2 H2B 108.4
C8 C7 H7 120.2
C6 C7 C8 119.67(12)
C6 C7 H7 120.2
C14 C13 H13 119.2
C12 C13 C14 121.54(12)
C12 C13 H13 119.2
C5 C6 C7 119.97(12)
C5 C6 H6 120.0
C7 C6 H6 120.0
C14 C17 H17 119.6
C18 C17 C14 120.82(13)
C18 C17 H17 119.6
C17 C18 H18 119.7
C17 C18 C19 120.53(13)
C19 C18 H18 119.7
C20 C19 C18 120.24(14)
C20 C19 H19 119.9
C18 C19 H19 119.9
O1 C1 H1A 109.5
O1 C1 H1B 109.5
O1 C1 H1C 109.5
H1A C1 H1B 109.5
H1A C1 H1C 109.5
H1B C1 H1C 109.5

loop_
_geom_bond_atom_site_label_1
_geom_bond_atom_site_label_2
_geom_bond_distance
O2 C10 1.2238(15)
O1 C2 1.4133(15)
O1 C1 1.4129(17)
C16 H16 0.9300
C16 C15 1.4115(17)
C16 C11 1.3764(17)
C15 C14 1.4220(18)
C15 C20 1.4144(18)
C11 C12 1.4253(18)
C11 C10 1.4840(18)
C14 C13 1.421(2)
C14 C17 1.4131(19)
C12 H12 0.9300
C12 C13 1.358(2)
C10 C3 1.5290(17)
C5 H5 0.9300
C5 C4 1.3948(18)
C5 C6 1.3871(18)
C3 H3 0.9800
C3 C4 1.5230(16)
C3 C2 1.5186(17)
C4 C9 1.3919(18)
C9 H9 0.9300
C9 C8 1.3836(19)
C20 H20 0.9300
C20 C19 1.3628(19)
C8 H8 0.9300
C8 C7 1.390(2)
C2 H2A 0.9700
C2 H2B 0.9700
C7 H7 0.9300
C7 C6 1.389(2)
C13 H13 0.9300
C6 H6 0.9300
C17 H17 0.9300
C17 C18 1.367(2)
C18 H18 0.9300
C18 C19 1.405(2)
C19 H19 0.9300
C1 H1A 0.9600
C1 H1B 0.9600
C1 H1C 0.9600

loop_
_geom_torsion_atom_site_label_1
_geom_torsion_atom_site_label_2
_geom_torsion_atom_site_label_3
_geom_torsion_atom_site_label_4
_geom_torsion
O2 C10 C3 C4 -77.33(14)
O2 C10 C3 C2 44.83(14)
C16 C15 C14 C13 0.21(17)
C16 C15 C14 C17 -179.33(11)
C16 C15 C20 C19 179.05(11)
C16 C11 C12 C13 -0.46(18)
C16 C11 C10 O2 169.81(11)
C16 C11 C10 C3 -8.71(16)
C15 C16 C11 C12 0.14(17)
C15 C16 C11 C10 -178.66(10)
C15 C14 C13 C12 -0.54(18)
C15 C14 C17 C18 0.52(18)
C15 C20 C19 C18 0.02(19)
C11 C16 C15 C14 -0.02(17)
C11 C16 C15 C20 -179.60(11)
C11 C12 C13 C14 0.68(19)
C11 C10 C3 C4 101.20(12)
C11 C10 C3 C2 -136.63(11)
C14 C15 C20 C19 -0.53(18)
C14 C17 C18 C19 -1.0(2)
C12 C11 C10 O2 -9.00(17)
C12 C11 C10 C3 172.49(10)
C10 C11 C12 C13 178.38(11)
C10 C3 C4 C5 50.89(15)
C10 C3 C4 C9 -131.31(12)
C10 C3 C2 O1 61.54(12)
C5 C4 C9 C8 0.68(18)
C3 C4 C9 C8 -177.18(11)
C4 C5 C6 C7 -0.77(19)
C4 C3 C2 O1 -175.51(9)
C4 C9 C8 C7 -0.7(2)
C9 C8 C7 C6 0.0(2)
C20 C15 C14 C13 179.80(11)
C20 C15 C14 C17 0.26(17)
C8 C7 C6 C5 0.8(2)
C2 C3 C4 C5 -70.99(14)
C2 C3 C4 C9 106.81(13)
C13 C14 C17 C18 -178.99(12)
C6 C5 C4 C3 177.87(11)
C6 C5 C4 C9 0.05(18)
C17 C14 C13 C12 178.97(12)
C17 C18 C19 C20 0.8(2)
C1 O1 C2 C3 -173.36(11)
